data_7113345
loop_
_publ_author_name
'Evans, Louise S.'
'Gale, Philip A.'
'Light, Mark E.'
'Quesada, Roberto'

_publ_section_title
;
 Anion binding vs. deprotonation in colorimetric pyrrolylamidothiourea
 based anion sensors.
;
_journal_issue 9
_journal_name_full 'Chemical communications (Cambridge, England)'
_journal_page_first 965
_journal_page_last 967
_journal_paper_doi 10.1039/b517308f
_journal_year 2006
_chemical_compound_source 'Roberto Quesada'
_chemical_formula_sum 'C25 H21 N5 O4'
_chemical_formula_weight 455.47
_chemical_name_systematic
;
?
;
_space_group_IT_number 14
_symmetry_cell_setting monoclinic
_symmetry_space_group_name_Hall '-P 2ybc'
_symmetry_space_group_name_H-M 'P 1 21/c 1'
_atom_sites_solution_hydrogens geom
_atom_sites_solution_primary direct
_atom_sites_solution_secondary difmap
_audit_creation_method SHELXL-97
_cell_angle_alpha 90.00
_cell_angle_beta 115.5230(10)
_cell_angle_gamma 90.00
_cell_formula_units_Z 4
_cell_length_a 18.0210(4)
_cell_length_b 8.0777(2)
_cell_length_c 16.7769(4)
_cell_measurement_reflns_used 5221
_cell_measurement_temperature 120(2)
_cell_measurement_theta_max 27.48
_cell_measurement_theta_min 2.91
_cell_volume 2203.86(9)
_computing_cell_refinement 'DENZO (Otwinowski & Minor, 1997) & COLLECT (Hooft, R.W.W., 1998)'
_computing_data_collection 'COLLECT (Hooft, R.W.W., 1998)'
_computing_data_reduction 'DENZO (Otwinowski & Minor, 1997) & COLLECT (Hooft, R.W.W., 1998)'
_computing_molecular_graphics 'CAMERON (Watkin, et al., 1993)'
_computing_publication_material 'WINGX (Farrugia, 1998)'
_computing_structure_refinement 'SHELXL-97 (Sheldrick, 1997)'
_computing_structure_solution 'SHELXS-97 (Sheldrick, 1997)'
_diffrn_ambient_temperature 120(2)
_diffrn_detector_area_resol_mean 9.091
_diffrn_measured_fraction_theta_full 0.997
_diffrn_measured_fraction_theta_max 0.997
_diffrn_measurement_device_type 'Bruker-Nonius CCD camera on \k-goniostat'
_diffrn_measurement_method '\f & \w scans to fill the asymmetric unit'
_diffrn_radiation_monochromator '10cm confocal mirrors'
_diffrn_radiation_source 'Bruker Nonius FR591 Rotating Anode'
_diffrn_radiation_type MoK\a
_diffrn_radiation_wavelength 0.71073
_diffrn_reflns_av_R_equivalents 0.0486
_diffrn_reflns_av_sigmaI/netI 0.0527
_diffrn_reflns_limit_h_max 23
_diffrn_reflns_limit_h_min -23
_diffrn_reflns_limit_k_max 10
_diffrn_reflns_limit_k_min -10
_diffrn_reflns_limit_l_max 21
_diffrn_reflns_limit_l_min -21
_diffrn_reflns_number 20202
_diffrn_reflns_theta_full 27.48
_diffrn_reflns_theta_max 27.48
_diffrn_reflns_theta_min 3.35
_diffrn_standards_number 0
_exptl_absorpt_coefficient_mu 0.096
_exptl_absorpt_correction_T_max 0.9905
_exptl_absorpt_correction_T_min 0.9711
_exptl_absorpt_correction_type multi-scan
_exptl_absorpt_process_details
;
SADABS V2.10 (Sheldrick, G.M., 2003)
;
_exptl_crystal_colour Colourless
_exptl_crystal_density_diffrn 1.373
_exptl_crystal_density_method 'not measured'
_exptl_crystal_description Block
_exptl_crystal_F_000 952
_exptl_crystal_size_max 0.2
_exptl_crystal_size_mid 0.15
_exptl_crystal_size_min 0.1
_refine_diff_density_max 0.420
_refine_diff_density_min -0.443
_refine_diff_density_rms 0.050
_refine_ls_extinction_coef 0.0040(11)
_refine_ls_extinction_expression Fc^*^=kFc[1+0.001xFc^2^\l^3^/sin(2\q)]^-1/4^
_refine_ls_extinction_method SHELXL
_refine_ls_goodness_of_fit_ref 1.040
_refine_ls_hydrogen_treatment constr
_refine_ls_matrix_type full
_refine_ls_number_parameters 309
_refine_ls_number_reflns 5054
_refine_ls_number_restraints 0
_refine_ls_restrained_S_all 1.040
_refine_ls_R_factor_all 0.0834
_refine_ls_R_factor_gt 0.0548
_refine_ls_shift/su_max 0.003
_refine_ls_shift/su_mean 0.000
_refine_ls_structure_factor_coef Fsqd
_refine_ls_weighting_details 'calc w=1/[\s^2^(Fo^2^)+(0.0398P)^2^+1.7264P] where P=(Fo^2^+2Fc^2^)/3'
_refine_ls_weighting_scheme calc
_refine_ls_wR_factor_gt 0.1218
_refine_ls_wR_factor_ref 0.1352
_reflns_number_gt 3604
_reflns_number_total 5054
_reflns_threshold_expression >2sigma(I)
_cod_data_source_file b517308f.txt
_cod_data_source_block 2005sot1106
_cod_depositor_comments
;
The following automatic conversions were performed:

'_symmetry_cell_setting' value 'Monoclinic' changed to 'monoclinic'
according to
/usr/data/users/saulius/automatic-downloads/retrospective/RSC/lib/dictionaries/cif_core.dic
dictionary named 'cif_core.dic' version 2.4.2 from 2011-04-26.

Automatic conversion script
Id: cif_fix_values 2281 2013-09-26 08:29:07Z andrius 
;
_cod_original_sg_symbol_H-M P2(1)/c
_cod_database_code 7113345

loop_
_symmetry_equiv_pos_as_xyz
'x, y, z'
'-x, y+1/2, -z+1/2'
'-x, -y, -z'
'x, -y-1/2, z-1/2'

loop_
_atom_site_label
_atom_site_type_symbol
_atom_site_fract_x
_atom_site_fract_y
_atom_site_fract_z
_atom_site_U_iso_or_equiv
_atom_site_adp_type
_atom_site_occupancy
_atom_site_symmetry_multiplicity
_atom_site_calc_flag
_atom_site_refinement_flags
C1 C 0.19166(13) 0.5659(3) 0.75439(14) 0.0382(6) Uani 1 1 d .
H1A H 0.1881 0.6857 0.7615 0.057 Uiso 1 1 calc R
H1B H 0.2386 0.5212 0.8058 0.057 Uiso 1 1 calc R
H1C H 0.1409 0.5130 0.7494 0.057 Uiso 1 1 calc R
C2 C 0.20293(12) 0.5323(3) 0.67272(13) 0.0273(4) Uani 1 1 d .
C3 C 0.27310(11) 0.4962(2) 0.66105(12) 0.0235(4) Uani 1 1 d .
C4 C 0.24714(11) 0.4633(2) 0.56971(12) 0.0216(4) Uani 1 1 d .
C5 C 0.16224(11) 0.4825(2) 0.52913(12) 0.0230(4) Uani 1 1 d .
C6 C 0.09928(11) 0.4647(2) 0.43898(13) 0.0242(4) Uani 1 1 d .
C7 C 0.02539(11) 0.4637(2) 0.22808(12) 0.0234(4) Uani 1 1 d .
C8 C -0.08900(12) 0.4478(2) 0.07686(12) 0.0249(4) Uani 1 1 d .
C9 C -0.06303(12) 0.5718(3) 0.03730(13) 0.0279(4) Uani 1 1 d .
H9 H -0.0141 0.6318 0.0710 0.033 Uiso 1 1 calc R
C10 C -0.10872(13) 0.6079(3) -0.05138(13) 0.0293(5) Uani 1 1 d .
H10 H -0.0910 0.6915 -0.0791 0.035 Uiso 1 1 calc R
C11 C -0.18004(14) 0.5210(3) -0.09885(13) 0.0330(5) Uani 1 1 d .
C12 C -0.20890(14) 0.4024(3) -0.06026(14) 0.0378(5) Uani 1 1 d .
H12 H -0.2590 0.3460 -0.0939 0.045 Uiso 1 1 calc R
C13 C -0.16350(13) 0.3669(3) 0.02825(13) 0.0313(5) Uani 1 1 d .
H13 H -0.1831 0.2871 0.0562 0.038 Uiso 1 1 calc R
C14 C 0.35847(11) 0.4863(3) 0.73121(12) 0.0242(4) Uani 1 1 d .
C15 C 0.38992(12) 0.6064(3) 0.79703(13) 0.0308(5) Uani 1 1 d .
H15 H 0.3562 0.6968 0.7971 0.037 Uiso 1 1 calc R
C16 C 0.46975(13) 0.5956(3) 0.86236(14) 0.0381(5) Uani 1 1 d .
H16 H 0.4901 0.6781 0.9070 0.046 Uiso 1 1 calc R
C17 C 0.51984(13) 0.4662(3) 0.86301(15) 0.0390(6) Uani 1 1 d .
H17 H 0.5746 0.4596 0.9078 0.047 Uiso 1 1 calc R
C18 C 0.49000(13) 0.3466(3) 0.79838(14) 0.0368(5) Uani 1 1 d .
H18 H 0.5243 0.2572 0.7986 0.044 Uiso 1 1 calc R
C19 C 0.40990(12) 0.3560(3) 0.73284(13) 0.0299(5) Uani 1 1 d .
H19 H 0.3899 0.2727 0.6886 0.036 Uiso 1 1 calc R
C20 C 0.29993(11) 0.4278(3) 0.52414(12) 0.0244(4) Uani 1 1 d .
C21 C 0.34593(12) 0.5543(3) 0.51140(15) 0.0391(6) Uani 1 1 d .
H21 H 0.3455 0.6615 0.5346 0.047 Uiso 1 1 calc R
C22 C 0.39228(16) 0.5253(5) 0.4652(2) 0.0641(9) Uani 1 1 d .
H22 H 0.4233 0.6129 0.4568 0.077 Uiso 1 1 calc R
C23 C 0.39395(16) 0.3720(6) 0.43153(17) 0.0688(11) Uani 1 1 d .
H23 H 0.4254 0.3538 0.3992 0.083 Uiso 1 1 calc R
C24 C 0.35021(15) 0.2450(4) 0.44450(15) 0.0575(9) Uani 1 1 d .
H24 H 0.3521 0.1380 0.4219 0.069 Uiso 1 1 calc R
C25 C 0.30284(13) 0.2716(3) 0.49078(14) 0.0366(5) Uani 1 1 d .
H25 H 0.2725 0.1829 0.4995 0.044 Uiso 1 1 calc R
N1 N 0.13752(10) 0.5245(2) 0.59302(10) 0.0273(4) Uani 1 1 d .
H1 H 0.0863 0.5437 0.5835 0.033 Uiso 1 1 calc R
N2 N 0.12423(9) 0.4233(2) 0.37536(10) 0.0260(4) Uani 1 1 d .
H2 H 0.1756 0.4365 0.3839 0.031 Uiso 1 1 calc R
N3 N 0.06552(10) 0.3598(2) 0.29693(10) 0.0262(4) Uani 1 1 d .
H3 H 0.0543 0.2532 0.2917 0.031 Uiso 1 1 calc R
N4 N -0.04240(9) 0.3910(2) 0.16352(10) 0.0257(4) Uani 1 1 d .
H4 H -0.0588 0.2977 0.1779 0.031 Uiso 1 1 calc R
N5 N -0.22617(14) 0.5535(3) -0.19385(13) 0.0455(5) Uani 1 1 d .
O1 O 0.02553(8) 0.4847(2) 0.41911(9) 0.0337(4) Uani 1 1 d .
O2 O 0.04831(8) 0.60601(17) 0.22444(9) 0.0278(3) Uani 1 1 d .
O3 O -0.29204(16) 0.4822(3) -0.23275(13) 0.0960(10) Uani 1 1 d .
O4 O -0.19717(11) 0.6503(2) -0.22886(10) 0.0476(5) Uani 1 1 d .

loop_
_atom_site_aniso_label
_atom_site_aniso_U_11
_atom_site_aniso_U_22
_atom_site_aniso_U_33
_atom_site_aniso_U_23
_atom_site_aniso_U_13
_atom_site_aniso_U_12
C1 0.0272(11) 0.0579(16) 0.0303(11) -0.0059(10) 0.0131(9) 0.0055(10)
C2 0.0211(9) 0.0341(11) 0.0255(10) -0.0019(8) 0.0089(8) 0.0023(8)
C3 0.0201(9) 0.0247(10) 0.0250(9) 0.0006(8) 0.0091(8) 0.0009(7)
C4 0.0195(9) 0.0216(9) 0.0236(9) 0.0006(7) 0.0090(8) -0.0019(7)
C5 0.0228(9) 0.0230(10) 0.0232(9) -0.0010(8) 0.0099(8) -0.0020(8)
C6 0.0214(9) 0.0245(10) 0.0257(10) 0.0012(8) 0.0091(8) -0.0008(8)
C7 0.0223(9) 0.0273(11) 0.0220(9) -0.0027(8) 0.0110(8) 0.0011(8)
C8 0.0275(10) 0.0234(10) 0.0213(9) -0.0030(8) 0.0081(8) 0.0058(8)
C9 0.0274(10) 0.0297(11) 0.0256(10) -0.0022(8) 0.0105(8) 0.0029(8)
C10 0.0356(11) 0.0276(11) 0.0261(10) 0.0008(8) 0.0148(9) 0.0076(9)
C11 0.0396(12) 0.0258(11) 0.0232(10) -0.0006(8) 0.0038(9) 0.0076(9)
C12 0.0370(12) 0.0285(12) 0.0312(11) -0.0026(9) -0.0010(10) -0.0008(10)
C13 0.0348(11) 0.0234(11) 0.0284(10) -0.0006(8) 0.0066(9) 0.0000(9)
C14 0.0194(9) 0.0313(11) 0.0228(9) 0.0014(8) 0.0097(8) -0.0009(8)
C15 0.0250(10) 0.0327(12) 0.0304(10) -0.0033(9) 0.0077(9) 0.0032(9)
C16 0.0306(11) 0.0431(14) 0.0303(11) -0.0081(10) 0.0035(9) -0.0014(10)
C17 0.0220(10) 0.0508(15) 0.0349(12) -0.0007(11) 0.0035(9) 0.0041(10)
C18 0.0278(11) 0.0429(14) 0.0357(12) -0.0005(10) 0.0098(10) 0.0120(10)
C19 0.0258(10) 0.0345(12) 0.0265(10) -0.0031(9) 0.0084(9) 0.0029(9)
C20 0.0184(9) 0.0336(11) 0.0189(9) 0.0020(8) 0.0059(8) 0.0033(8)
C21 0.0250(10) 0.0492(15) 0.0442(13) 0.0151(11) 0.0159(10) 0.0012(10)
C22 0.0333(13) 0.111(3) 0.0569(17) 0.0405(18) 0.0278(13) 0.0117(15)
C23 0.0323(14) 0.149(4) 0.0298(13) 0.0156(17) 0.0180(11) 0.0308(18)
C24 0.0344(13) 0.098(2) 0.0277(12) -0.0204(14) 0.0013(11) 0.0273(15)
C25 0.0271(10) 0.0458(14) 0.0300(11) -0.0081(10) 0.0058(9) 0.0073(10)
N1 0.0178(8) 0.0369(10) 0.0263(8) -0.0030(7) 0.0087(7) 0.0019(7)
N2 0.0186(8) 0.0355(10) 0.0213(8) -0.0021(7) 0.0059(7) -0.0041(7)
N3 0.0282(9) 0.0242(9) 0.0211(8) -0.0017(7) 0.0060(7) -0.0035(7)
N4 0.0257(8) 0.0256(9) 0.0223(8) 0.0000(7) 0.0070(7) -0.0019(7)
N5 0.0570(13) 0.0317(11) 0.0287(10) 0.0019(8) 0.0003(10) 0.0043(10)
O1 0.0183(7) 0.0497(10) 0.0306(8) -0.0033(7) 0.0082(6) 0.0019(6)
O2 0.0284(7) 0.0240(8) 0.0280(7) -0.0017(6) 0.0092(6) -0.0005(6)
O3 0.1080(19) 0.0731(16) 0.0428(11) 0.0182(11) -0.0280(12) -0.0435(14)
O4 0.0568(11) 0.0562(12) 0.0286(8) 0.0075(8) 0.0171(8) 0.0119(9)

loop_
_atom_type_symbol
_atom_type_description
_atom_type_scat_dispersion_real
_atom_type_scat_dispersion_imag
_atom_type_scat_source
C C 0.0033 0.0016 'International Tables Vol C Tables 4.2.6.8 and 6.1.1.4'
H H 0.0000 0.0000 'International Tables Vol C Tables 4.2.6.8 and 6.1.1.4'
N N 0.0061 0.0033 'International Tables Vol C Tables 4.2.6.8 and 6.1.1.4'
O O 0.0106 0.0060 'International Tables Vol C Tables 4.2.6.8 and 6.1.1.4'

loop_
_geom_angle_atom_site_label_1
_geom_angle_atom_site_label_2
_geom_angle_atom_site_label_3
_geom_angle
N1 C2 C3 108.02(17)
N1 C2 C1 120.74(17)
C3 C2 C1 131.15(18)
C2 C3 C4 107.10(16)
C2 C3 C14 126.50(17)
C4 C3 C14 126.35(17)
C5 C4 C3 106.79(16)
C5 C4 C20 125.77(17)
C3 C4 C20 127.29(16)
N1 C5 C4 107.76(16)
N1 C5 C6 117.87(16)
C4 C5 C6 134.36(17)
O1 C6 N2 119.99(17)
O1 C6 C5 122.32(18)
N2 C6 C5 117.69(16)
O2 C7 N3 123.54(17)
O2 C7 N4 124.46(18)
N3 C7 N4 111.99(17)
C9 C8 C13 119.67(18)
C9 C8 N4 123.71(17)
C13 C8 N4 116.55(18)
C10 C9 C8 119.84(19)
C11 C10 C9 119.2(2)
C10 C11 C12 122.00(19)
C10 C11 N5 119.2(2)
C12 C11 N5 118.8(2)
C11 C12 C13 118.7(2)
C12 C13 C8 120.4(2)
C15 C14 C19 118.02(18)
C15 C14 C3 121.31(18)
C19 C14 C3 120.67(17)
C16 C15 C14 120.8(2)
C17 C16 C15 120.5(2)
C18 C17 C16 119.6(2)
C17 C18 C19 120.3(2)
C18 C19 C14 120.78(19)
C21 C20 C25 118.5(2)
C21 C20 C4 119.66(19)
C25 C20 C4 121.81(19)
C22 C21 C20 120.4(3)
C23 C22 C21 120.8(3)
C24 C23 C22 119.8(2)
C23 C24 C25 120.3(3)
C20 C25 C24 120.1(2)
C2 N1 C5 110.32(16)
C6 N2 N3 117.35(15)
C7 N3 N2 119.25(16)
C7 N4 C8 127.62(17)
O4 N5 O3 124.2(2)
O4 N5 C11 118.4(2)
O3 N5 C11 117.4(2)

loop_
_geom_bond_atom_site_label_1
_geom_bond_atom_site_label_2
_geom_bond_distance
C1 C2 1.494(3)
C2 N1 1.350(2)
C2 C3 1.391(3)
C3 C4 1.421(3)
C3 C14 1.483(3)
C4 C5 1.390(3)
C4 C20 1.483(3)
C5 N1 1.369(2)
C5 C6 1.455(3)
C6 O1 1.234(2)
C6 N2 1.366(2)
C7 O2 1.231(2)
C7 N3 1.357(2)
C7 N4 1.368(2)
C8 C9 1.390(3)
C8 C13 1.397(3)
C8 N4 1.406(2)
C9 C10 1.386(3)
C10 C11 1.377(3)
C11 C12 1.378(3)
C11 N5 1.469(3)
C12 C13 1.382(3)
C14 C15 1.394(3)
C14 C19 1.395(3)
C15 C16 1.385(3)
C16 C17 1.378(3)
C17 C18 1.377(3)
C18 C19 1.389(3)
C20 C21 1.389(3)
C20 C25 1.390(3)
C21 C22 1.382(4)
C22 C23 1.367(5)
C23 C24 1.367(5)
C24 C25 1.396(3)
N2 N3 1.384(2)
N5 O4 1.222(3)
N5 O3 1.224(3)

loop_
_geom_hbond_atom_site_label_D
_geom_hbond_atom_site_label_H
_geom_hbond_atom_site_label_A
_geom_hbond_distance_DH
_geom_hbond_distance_HA
_geom_hbond_distance_DA
_geom_hbond_angle_DHA
_geom_hbond_site_symmetry_A
N1 H1 O1 0.88 2.01 2.857(2) 161.3 3_566
N3 H3 O2 0.88 2.12 2.811(2) 135.5 2_545
N4 H4 O2 0.88 2.20 3.003(2) 151.0 2_545
